data_1538549
loop_
_publ_author_name
'Sandor, E.'
'Ogunade, S.O.'

_publ_section_title
;
 Structure and Phase Transition in Solid Hydrogen and Deuterium sulphides
;
_journal_name_full 'Nature (London)'
_journal_page_first 905
_journal_page_last 907
_journal_volume 224
_journal_year 1969
_chemical_formula_sum 'H2 S'
_space_group_IT_number 136
_symmetry_space_group_name_Hall '-P 4n 2n'
_symmetry_space_group_name_H-M 'P 42/m n m'
_cell_angle_alpha 90
_cell_angle_beta 90
_cell_angle_gamma 90
_cell_formula_units_Z 4
_cell_length_a 6.754
_cell_length_b 6.754
_cell_length_c 4.11
_cell_volume 187.484
_citation_journal_id_ASTM NATUAS
_cod_data_source_file Sandor_NATUAS_1969_1624.cif
_cod_data_source_block H2S1
_cod_original_cell_volume 187.4839
_cod_original_formula_sum 'H2 S1'
_cod_database_code 1538549

loop_
_symmetry_equiv_pos_as_xyz
x,y,z
-y+1/2,x+1/2,z+1/2
-x,-y,z
y+1/2,-x+1/2,z+1/2
x+1/2,-y+1/2,-z+1/2
y,x,-z
-x+1/2,y+1/2,-z+1/2
-y,-x,-z
-x,-y,-z
y-1/2,-x-1/2,-z-1/2
x,y,-z
-y-1/2,x-1/2,-z-1/2
-x-1/2,y-1/2,z-1/2
-y,-x,z
x-1/2,-y-1/2,z-1/2
y,x,z

loop_
_atom_site_label
_atom_site_type_symbol
_atom_site_fract_x
_atom_site_fract_y
_atom_site_fract_z
_atom_site_occupancy
_atom_site_U_iso_or_equiv
_atom_site_attached_hydrogens
S1 S-2 0.221 0.221 0 1 0.0 2
